data_7062307
loop_
_publ_author_name
'Maurya, Mannar R.'
'Singh, Devesh'
'Avecilla, Fernando'
'Sharma, Akhilesh'
'Gupta, Puneet'

_publ_section_title
;
 Trinuclear dioxidomolybdenum(vi) complexes derived from
 benzene-1,3,5-tricarbohydrazide and study of the catalytic activity
;
_journal_issue 13
_journal_name_full 'New Journal of Chemistry'
_journal_page_first 6114
_journal_page_last 6134
_journal_paper_doi 10.1039/D2NJ05936C
_journal_volume 47
_journal_year 2023
_chemical_formula_sum 'C51.5 H54 Mo3 N12 O17 S3'
_chemical_formula_weight 1497.06
_space_group_IT_number 2
_space_group_name_Hall '-P 1'
_space_group_name_H-M_alt 'P -1'
_symmetry_cell_setting triclinic
_symmetry_space_group_name_Hall '-P 1'
_symmetry_space_group_name_H-M 'P -1'
_atom_sites_solution_hydrogens geom
_atom_sites_solution_primary direct
_atom_sites_solution_secondary difmap
_audit_creation_method SHELXL-97
_audit_update_record
;
2022-12-02 deposited with the CCDC.	2023-02-22 downloaded from the CCDC.
;
_cell_angle_alpha 79.434(2)
_cell_angle_beta 83.469(2)
_cell_angle_gamma 78.638(2)
_cell_formula_units_Z 2
_cell_length_a 8.5020(4)
_cell_length_b 14.2994(7)
_cell_length_c 27.4007(14)
_cell_measurement_reflns_used 88028
_cell_measurement_temperature 100(2)
_cell_measurement_theta_max 38.656
_cell_measurement_theta_min 4.551
_cell_volume 3200.1(3)
_computing_cell_refinement 'Bruker SAINT'
_computing_data_collection 'Bruker APEX2'
_computing_data_reduction 'Bruker SAINT'
_computing_molecular_graphics 'Bruker SHELXTL'
_computing_publication_material 'Bruker SHELXTL'
_computing_structure_refinement 'SHELXL-2014 (Sheldrick 2014)'
_computing_structure_solution 'SHELXS-97 (Sheldrick 2008)'
_diffrn_ambient_temperature 100(2)
_diffrn_measured_fraction_theta_full 0.995
_diffrn_measured_fraction_theta_max 0.995
_diffrn_measurement_device_type 'CCD area detector'
_diffrn_measurement_method 'phi and omega scans'
_diffrn_radiation_monochromator graphite
_diffrn_radiation_source 'fine-focus sealed tube'
_diffrn_radiation_type MoK\a
_diffrn_radiation_wavelength 0.71073
_diffrn_reflns_av_R_equivalents 0.1023
_diffrn_reflns_av_sigmaI/netI 0.0816
_diffrn_reflns_limit_h_max 10
_diffrn_reflns_limit_h_min -10
_diffrn_reflns_limit_k_max 17
_diffrn_reflns_limit_k_min -16
_diffrn_reflns_limit_l_max 34
_diffrn_reflns_limit_l_min -34
_diffrn_reflns_number 81080
_diffrn_reflns_theta_full 26.57
_diffrn_reflns_theta_max 26.57
_diffrn_reflns_theta_min 2.28
_exptl_absorpt_coefficient_mu 0.751
_exptl_absorpt_correction_T_max 0.9493
_exptl_absorpt_correction_T_min 0.8404
_exptl_absorpt_correction_type multi-scan
_exptl_absorpt_process_details SADABS
_exptl_crystal_colour red
_exptl_crystal_density_diffrn 1.556
_exptl_crystal_density_method 'not measured'
_exptl_crystal_description block
_exptl_crystal_F_000 1518
_exptl_crystal_size_max 0.24
_exptl_crystal_size_mid 0.08
_exptl_crystal_size_min 0.07
_refine_diff_density_max 2.191
_refine_diff_density_min -0.948
_refine_diff_density_rms 0.172
_refine_ls_extinction_coef 0.0051(9)
_refine_ls_extinction_expression Fc^*^=kFc[1+0.001xFc^2^\l^3^/sin(2\q)]^-1/4^
_refine_ls_extinction_method SHELXL
_refine_ls_goodness_of_fit_ref 1.042
_refine_ls_hydrogen_treatment noref
_refine_ls_matrix_type full
_refine_ls_number_parameters 880
_refine_ls_number_reflns 13289
_refine_ls_number_restraints 177
_refine_ls_restrained_S_all 1.050
_refine_ls_R_factor_all 0.1693
_refine_ls_R_factor_gt 0.1005
_refine_ls_shift/su_max 0.002
_refine_ls_shift/su_mean 0.000
_refine_ls_structure_factor_coef Fsqd
_refine_ls_weighting_details 'calc w=1/[\s^2^(Fo^2^)+(0.1861P)^2^+4.8186P] where P=(Fo^2^+2Fc^2^)/3'
_refine_ls_weighting_scheme calc
_refine_ls_wR_factor_gt 0.2785
_refine_ls_wR_factor_ref 0.3282
_reflns_number_gt 7027
_reflns_number_total 13289
_reflns_threshold_expression >2sigma(I)
_cod_data_source_file d2nj05936c2.cif
_cod_data_source_block compound2a
_cod_depositor_comments
;
The following automatic conversions were performed:

data item '_symmetry_cell_setting' value 'Triclinic' was changed to
'triclinic' in accordance with the
/home/data/users/saulius/crontab/automatic-downloads/rss-feeds/RSC/lib/dictionaries/cif_core.dic
dictionary named 'cif_core.dic' version 2.4.2 last updated on
2011-04-26.

Automatic conversion script
Id: cif_fix_values 7556 2019-12-06 15:28:31Z antanas 

 Adding full bibliography for 7062307--7062310.cif.
;
_cod_original_sg_symbol_Hall -P1
_cod_original_sg_symbol_H-M P-1
_cod_original_formula_sum 'C51.50 H54 Mo3 N12 O17 S3'
_cod_database_code 7062307

loop_
_symmetry_equiv_pos_as_xyz
'x, y, z'
'-x, -y, -z'

loop_
_atom_site_label
_atom_site_type_symbol
_atom_site_fract_x
_atom_site_fract_y
_atom_site_fract_z
_atom_site_U_iso_or_equiv
_atom_site_adp_type
_atom_site_occupancy
_atom_site_symmetry_multiplicity
_atom_site_calc_flag
_atom_site_refinement_flags
_atom_site_disorder_assembly
_atom_site_disorder_group
Mo1 Mo 0.61548(12) 0.85347(5) 0.76141(3) 0.0615(3) Uani 1 1 d . . .
O1 O 0.4205(9) 0.9038(5) 0.7722(3) 0.078(2) Uani 1 1 d . . .
N1 N 0.5318(10) 0.7311(5) 0.6879(3) 0.0564(19) Uani 1 1 d . . .
C1 C 0.5219(12) 0.5807(6) 0.7441(3) 0.055(2) Uani 1 1 d . . .
O1W O 0.4182(8) 0.3256(4) 0.5755(2) 0.0605(16) Uani 1 1 d . . .
O1M O 1.169(2) 0.5579(15) 0.8418(7) 0.107(6) Uani 0.50 1 d P . .
C1M C 1.199(2) 0.5399(13) 0.8891(7) 0.059(5) Uani 0.50 1 d P . .
H1M1 H 1.2077 0.5990 0.8997 0.088 Uiso 0.50 1 calc PR . .
H1M2 H 1.2990 0.4950 0.8931 0.088 Uiso 0.50 1 calc PR . .
H1M3 H 1.1138 0.5125 0.9089 0.088 Uiso 0.50 1 calc PR . .
S1A S 0.5720(7) 0.6244(3) 0.56514(17) 0.065(2) Uani 0.525(9) 1 d PD A 1
S1B S 0.7343(9) 0.6131(4) 0.5394(3) 0.089(3) Uani 0.475(9) 1 d PD A 2
C1S C 0.6489(17) 0.4986(8) 0.5637(5) 0.097(4) Uani 1 1 d D . .
O1S O 0.5547(17) 0.6801(7) 0.5158(3) 0.169(6) Uani 1 1 d D . .
Mo2 Mo 0.6913(2) 0.31909(10) 0.94502(5) 0.1247(6) Uani 1 1 d . B .
S2 S 0.9612(4) 0.7102(2) 0.76373(14) 0.0964(11) Uani 1 1 d . . .
O2 O 0.7013(10) 0.8470(5) 0.8151(3) 0.081(2) Uani 1 1 d . . .
N2 N 0.5597(9) 0.8256(5) 0.6864(3) 0.0532(18) Uani 1 1 d . . .
O2S O 0.8609(9) 0.7893(5) 0.7283(3) 0.076(2) Uani 1 1 d . . .
C2 C 0.5649(12) 0.5232(6) 0.7891(4) 0.059(2) Uani 1 1 d . . .
H2 H 0.6142 0.5476 0.8114 0.071 Uiso 1 1 calc R . .
C2S C 0.735(2) 0.6566(16) 0.5958(9) 0.33(3) Uani 1 1 d D . .
O3S O 0.9104(13) 0.2762(9) 0.8968(5) 0.152(5) Uani 1 1 d . . .
Mo3 Mo 0.18006(11) 0.41332(5) 0.60152(3) 0.0615(3) Uani 1 1 d . . .
O3 O 0.5970(9) 0.7153(4) 0.7696(2) 0.0648(17) Uani 1 1 d . . .
N3 N 0.5775(10) 1.1404(5) 0.6173(3) 0.0560(19) Uani 1 1 d . . .
C3 C 0.5342(12) 0.4295(6) 0.8005(4) 0.060(2) Uani 1 1 d . . .
C3S C 1.0049(19) 0.6118(8) 0.7319(7) 0.124(6) Uani 1 1 d . . .
H3S1 H 0.9064 0.5941 0.7260 0.187 Uiso 1 1 calc R . .
H3S2 H 1.0681 0.5581 0.7516 0.187 Uiso 1 1 calc R . .
H3S3 H 1.0642 0.6291 0.7007 0.187 Uiso 1 1 calc R . .
N4 N 0.6362(10) 1.1095(5) 0.6631(3) 0.0568(19) Uani 1 1 d . . .
O4 O 0.6858(8) 0.9684(4) 0.7209(2) 0.0603(16) Uani 1 1 d . . .
C4 C 0.4628(12) 0.3930(6) 0.7672(4) 0.063(3) Uani 1 1 d . . .
H4 H 0.4438 0.3299 0.7747 0.075 Uiso 1 1 calc R . .
C4S C 1.1486(14) 0.7455(9) 0.7583(5) 0.096(4) Uani 1 1 d . . .
H4S1 H 1.1855 0.7588 0.7237 0.144 Uiso 1 1 calc R . .
H4S2 H 1.2243 0.6944 0.7752 0.144 Uiso 1 1 calc R . .
H4S3 H 1.1390 0.8026 0.7729 0.144 Uiso 1 1 calc R . .
O3W O 1.430(4) 0.6590(19) 0.9102(8) 0.072(8) Uani 0.25 1 d P . .
S3A S 1.0150(4) 0.3587(5) 0.8870(2) 0.101(3) Uani 0.623(11) 1 d PDU B 1
C5SA C 1.161(3) 0.324(2) 0.9277(10) 0.144(11) Uani 0.623(11) 1 d PDU B 1
H5S1 H 1.1143 0.2985 0.9598 0.216 Uiso 0.623(11) 1 calc PR B 1
H5S2 H 1.2077 0.3781 0.9302 0.216 Uiso 0.623(11) 1 calc PR B 1
H5S3 H 1.2424 0.2743 0.9159 0.216 Uiso 0.623(11) 1 calc PR B 1
C6SA C 1.109(3) 0.347(2) 0.8298(6) 0.136(10) Uani 0.623(11) 1 d PDU B 1
H6S1 H 1.1558 0.2799 0.8293 0.204 Uiso 0.623(11) 1 calc PR B 1
H6S2 H 1.1920 0.3851 0.8226 0.204 Uiso 0.623(11) 1 calc PR B 1
H6S3 H 1.0321 0.3679 0.8051 0.204 Uiso 0.623(11) 1 calc PR B 1
S3B S 1.0986(7) 0.2726(3) 0.8636(5) 0.126(5) Uani 0.377(11) 1 d PDU B 2
C5SB C 1.187(6) 0.262(4) 0.9174(13) 0.136(16) Uani 0.377(11) 1 d PDU B 2
C6SB C 1.023(7) 0.3881(19) 0.838(2) 0.18(2) Uani 0.377(11) 1 d PDU B 2
N5 N 0.5665(12) 0.2756(6) 0.8519(3) 0.075(2) Uani 1 1 d . B .
C5 C 0.4190(11) 0.4503(5) 0.7223(3) 0.052(2) Uani 1 1 d . . .
O5 O 0.7927(19) 0.3970(9) 0.9644(4) 0.177(6) Uani 1 1 d . . .
C6 C 0.4531(11) 0.5435(6) 0.7101(3) 0.055(2) Uani 1 1 d . . .
H6 H 0.4297 0.5807 0.6794 0.066 Uiso 1 1 calc R . .
N6 N 0.6225(13) 0.2242(6) 0.8979(3) 0.082(3) Uani 1 1 d . . .
O6 O 0.4991(13) 0.3347(7) 0.9769(3) 0.116(3) Uani 1 1 d . . .
C7 C 0.5515(12) 0.6817(6) 0.7330(3) 0.054(2) Uani 1 1 d . . .
O7 O 0.7778(13) 0.1955(8) 0.9852(4) 0.129(4) Uani 1 1 d . . .
N7 N 0.7556(15) -0.0524(9) 1.0137(4) 0.110(4) Uani 1 1 d . B .
O8 O 0.6369(12) 0.4026(5) 0.8799(3) 0.100(3) Uani 1 1 d . . .
C8 C 0.5330(12) 0.8859(6) 0.6451(3) 0.055(2) Uani 1 1 d . . .
N8 N 0.7937(14) 0.0359(10) 1.0223(4) 0.111(4) Uani 1 1 d . . .
O9 O 0.0052(10) 0.4684(4) 0.6300(3) 0.081(2) Uani 1 1 d . . .
N9 N 0.3004(9) 0.3247(5) 0.7042(3) 0.0547(19) Uani 1 1 d . . .
C9 C 0.4721(13) 0.8580(6) 0.6018(4) 0.067(3) Uani 1 1 d . . .
H9A H 0.4574 0.7919 0.6099 0.100 Uiso 1 1 calc R . .
H9B H 0.5487 0.8651 0.5734 0.100 Uiso 1 1 calc R . .
H9C H 0.3711 0.8991 0.5942 0.100 Uiso 1 1 calc R . .
O10 O 0.2137(9) 0.4899(4) 0.5478(2) 0.0676(18) Uani 1 1 d . . .
N10 N 0.2309(10) 0.2946(5) 0.6678(3) 0.0568(19) Uani 1 1 d . . .
C10 C 0.5634(11) 0.9825(5) 0.6415(3) 0.050(2) Uani 1 1 d . . .
O11 O 0.3202(8) 0.4569(4) 0.6423(2) 0.0608(17) Uani 1 1 d . . .
N11 N 0.0334(11) 0.0753(5) 0.5981(3) 0.065(2) Uani 1 1 d . . .
C11 C 0.5358(12) 1.0654(6) 0.6035(3) 0.057(2) Uani 1 1 d . . .
O12 O 0.0969(9) 0.3139(4) 0.5760(3) 0.0716(19) Uani 1 1 d . . .
N12 N 0.0335(10) 0.1661(5) 0.5710(3) 0.066(2) Uani 1 1 d . . .
C12 C 0.4677(14) 1.0773(7) 0.5553(3) 0.069(3) Uani 1 1 d . . .
H12A H 0.4501 1.1445 0.5406 0.104 Uiso 1 1 calc R . .
H12B H 0.3673 1.0545 0.5602 0.104 Uiso 1 1 calc R . .
H12C H 0.5414 1.0407 0.5335 0.104 Uiso 1 1 calc R . .
C13 C 0.6326(11) 1.0140(6) 0.6788(3) 0.051(2) Uani 1 1 d . . .
C14 C 0.7014(11) 1.1751(6) 0.6855(4) 0.058(2) Uani 1 1 d . . .
C15 C 0.7241(12) 1.2608(6) 0.6579(4) 0.067(3) Uani 1 1 d . . .
H15 H 0.6993 1.2752 0.6248 0.080 Uiso 1 1 calc R . .
C16 C 0.7841(12) 1.3277(7) 0.6783(5) 0.070(3) Uani 1 1 d . . .
H16 H 0.7953 1.3876 0.6597 0.084 Uiso 1 1 calc R . .
C17 C 0.8253(13) 1.3043(7) 0.7253(6) 0.085(4) Uani 1 1 d . . .
H17 H 0.8741 1.3465 0.7380 0.103 Uiso 1 1 calc R . .
C18 C 0.7978(15) 1.2189(7) 0.7559(5) 0.082(3) Uani 1 1 d . . .
H18 H 0.8207 1.2059 0.7891 0.099 Uiso 1 1 calc R . .
C19 C 0.7346(13) 1.1530(7) 0.7350(4) 0.071(3) Uani 1 1 d . . .
H19 H 0.7152 1.0951 0.7542 0.085 Uiso 1 1 calc R . .
C20 C 0.5800(15) 0.3662(7) 0.8479(4) 0.076(3) Uani 1 1 d . B .
C21 C 0.6195(14) 0.1308(8) 0.9051(5) 0.079(3) Uani 1 1 d . B .
C22 C 0.5545(17) 0.0831(7) 0.8706(5) 0.094(4) Uani 1 1 d . . .
H22A H 0.5391 0.1263 0.8396 0.141 Uiso 1 1 calc R B .
H22B H 0.4533 0.0664 0.8849 0.141 Uiso 1 1 calc R . .
H22C H 0.6288 0.0255 0.8649 0.141 Uiso 1 1 calc R . .
C23 C 0.6796(17) 0.0745(9) 0.9502(5) 0.095(4) Uani 1 1 d . . .
C24 C 0.6829(17) -0.0297(10) 0.9694(5) 0.099(4) Uani 1 1 d . B .
C25 C 0.627(2) -0.1030(9) 0.9531(5) 0.116(5) Uani 1 1 d . . .
H25A H 0.6796 -0.1647 0.9693 0.174 Uiso 1 1 calc R B .
H25B H 0.6500 -0.0983 0.9177 0.174 Uiso 1 1 calc R . .
H25C H 0.5129 -0.0965 0.9611 0.174 Uiso 1 1 calc R . .
C26 C 0.7509(18) 0.1081(10) 0.9849(5) 0.100(4) Uani 1 1 d . B .
C27 C 0.8635(8) 0.0381(10) 1.0670(5) 0.135(7) Uani 1 1 d D B .
C28A C 0.871(3) -0.037(4) 1.1019(14) 0.168(14) Uani 0.42(3) 1 d PDU B 1
H28A H 0.8327 -0.0908 1.0976 0.202 Uiso 0.42(3) 1 calc PR B 1
C29A C 0.931(3) -0.035(4) 1.143(2) 0.178(14) Uani 0.42(3) 1 d PDU B 1
H29A H 0.9328 -0.0913 1.1661 0.214 Uiso 0.42(3) 1 calc PR B 1
C31A C 0.978(4) 0.102(3) 1.1199(11) 0.259(19) Uani 0.42(3) 1 d PDU B 1
H31A H 1.0168 0.1557 1.1244 0.311 Uiso 0.42(3) 1 calc PR B 1
C32A C 0.920(4) 0.108(4) 1.0779(19) 0.255(19) Uani 0.42(3) 1 d PDU B 1
H32A H 0.9195 0.1640 1.0548 0.306 Uiso 0.42(3) 1 calc PR B 1
C28B C 0.936(2) -0.055(3) 1.0916(13) 0.161(12) Uani 0.58(3) 1 d PDU B 2
H28B H 0.9406 -0.1107 1.0784 0.194 Uiso 0.58(3) 1 calc PR B 2
C29B C 0.999(3) -0.056(3) 1.1372(12) 0.169(13) Uani 0.58(3) 1 d PDU B 2
H29B H 1.0481 -0.1141 1.1549 0.202 Uiso 0.58(3) 1 calc PR B 2
C31B C 0.918(3) 0.123(3) 1.1318(12) 0.275(19) Uani 0.58(3) 1 d PDU B 2
H31B H 0.9134 0.1792 1.1449 0.330 Uiso 0.58(3) 1 calc PR B 2
C32B C 0.855(4) 0.124(3) 1.0862(14) 0.274(19) Uani 0.58(3) 1 d PDU B 2
H32B H 0.8063 0.1823 1.0685 0.329 Uiso 0.58(3) 1 calc PR B 2
C30 C 0.990(2) 0.0310(14) 1.1562(5) 0.149(8) Uani 1 1 d D . .
H30 H 1.0327 0.0283 1.1863 0.178 Uiso 1 1 calc R B 1
C33 C 0.3401(12) 0.4074(6) 0.6878(3) 0.056(2) Uani 1 1 d . . .
C34 C 0.2013(12) 0.2059(6) 0.6773(3) 0.056(2) Uani 1 1 d . . .
C35 C 0.2427(13) 0.1422(6) 0.7264(4) 0.065(3) Uani 1 1 d . . .
H35A H 0.3147 0.1695 0.7419 0.098 Uiso 1 1 calc R . .
H35B H 0.2935 0.0787 0.7205 0.098 Uiso 1 1 calc R . .
H35C H 0.1460 0.1381 0.7478 0.098 Uiso 1 1 calc R . .
C36 C 0.1327(12) 0.1710(6) 0.6423(4) 0.059(2) Uani 1 1 d . . .
C37 C 0.0932(12) 0.0779(6) 0.6399(4) 0.063(3) Uani 1 1 d . . .
C38 C 0.0987(13) -0.0105(6) 0.6796(4) 0.064(3) Uani 1 1 d . . .
H38A H 0.0326 0.0059 0.7087 0.096 Uiso 1 1 calc R . .
H38B H 0.2077 -0.0342 0.6879 0.096 Uiso 1 1 calc R . .
H38C H 0.0594 -0.0597 0.6674 0.096 Uiso 1 1 calc R . .
C39 C 0.0894(13) 0.2239(5) 0.5960(4) 0.060(2) Uani 1 1 d . . .
C40 C -0.0026(13) 0.1812(6) 0.5195(4) 0.069(3) Uani 1 1 d . . .
C41 C -0.1022(16) 0.2661(7) 0.5002(5) 0.090(4) Uani 1 1 d . . .
H41 H -0.1454 0.3130 0.5199 0.108 Uiso 1 1 calc R . .
C42 C -0.1347(19) 0.2786(8) 0.4514(6) 0.116(6) Uani 1 1 d . . .
H42 H -0.2001 0.3354 0.4379 0.139 Uiso 1 1 calc R . .
C43 C -0.0738(18) 0.2101(8) 0.4219(5) 0.104(5) Uani 1 1 d . . .
H43 H -0.0958 0.2200 0.3886 0.125 Uiso 1 1 calc R . .
C44 C 0.0229(18) 0.1245(8) 0.4434(5) 0.093(4) Uani 1 1 d . . .
H44 H 0.0613 0.0758 0.4244 0.112 Uiso 1 1 calc R . .
C45 C 0.0611(13) 0.1112(6) 0.4907(4) 0.069(3) Uani 1 1 d . . .
H45 H 0.1296 0.0555 0.5039 0.082 Uiso 1 1 calc R . .

loop_
_atom_site_aniso_label
_atom_site_aniso_U_11
_atom_site_aniso_U_22
_atom_site_aniso_U_33
_atom_site_aniso_U_23
_atom_site_aniso_U_13
_atom_site_aniso_U_12
Mo1 0.0972(7) 0.0331(4) 0.0591(5) 0.0007(3) -0.0246(5) -0.0208(4)
O1 0.094(5) 0.056(4) 0.083(5) -0.018(4) -0.009(4) -0.010(4)
N1 0.085(5) 0.029(3) 0.059(5) -0.001(3) -0.015(4) -0.021(3)
C1 0.085(7) 0.032(4) 0.054(5) -0.002(4) -0.009(5) -0.024(4)
O1W 0.099(5) 0.031(3) 0.052(3) -0.002(2) -0.012(3) -0.014(3)
O1M 0.079(11) 0.139(17) 0.081(12) 0.026(11) -0.005(9) -0.014(10)
C1M 0.075(13) 0.048(10) 0.053(11) -0.003(8) -0.012(9) -0.010(9)
S1A 0.092(5) 0.049(3) 0.056(3) -0.001(2) -0.008(3) -0.021(2)
S1B 0.119(7) 0.057(4) 0.086(5) 0.006(3) -0.031(4) -0.011(3)
C1S 0.154(12) 0.056(7) 0.083(8) -0.001(6) 0.001(8) -0.039(7)
O1S 0.305(17) 0.080(7) 0.075(6) -0.007(5) 0.010(8) 0.059(9)
Mo2 0.1989(16) 0.0853(9) 0.1009(10) 0.0415(7) -0.0751(10) -0.0685(10)
S2 0.094(2) 0.0626(18) 0.118(3) 0.0201(17) -0.0207(19) -0.0044(16)
O2 0.138(7) 0.050(4) 0.064(4) 0.000(3) -0.049(4) -0.021(4)
N2 0.081(5) 0.031(3) 0.052(4) 0.001(3) -0.014(4) -0.022(3)
O2S 0.078(5) 0.042(4) 0.103(5) 0.014(3) -0.030(4) -0.011(3)
C2 0.075(6) 0.044(5) 0.062(6) 0.001(4) -0.020(5) -0.020(4)
C2S 0.24(3) 0.104(16) 0.68(7) 0.06(3) -0.30(4) -0.071(17)
O3S 0.131(8) 0.136(9) 0.165(10) 0.098(8) -0.058(8) -0.054(7)
Mo3 0.0920(7) 0.0249(4) 0.0691(6) -0.0029(3) -0.0095(5) -0.0173(4)
O3 0.106(5) 0.038(3) 0.055(4) 0.004(3) -0.025(3) -0.026(3)
N3 0.084(5) 0.027(3) 0.054(4) 0.000(3) -0.014(4) -0.006(3)
C3 0.083(7) 0.033(4) 0.062(6) 0.002(4) -0.008(5) -0.014(4)
C3S 0.124(11) 0.041(6) 0.200(17) -0.010(8) -0.021(11) 0.003(7)
N4 0.084(5) 0.024(3) 0.067(5) -0.002(3) -0.016(4) -0.018(3)
O4 0.081(4) 0.033(3) 0.072(4) 0.001(3) -0.032(3) -0.015(3)
C4 0.082(7) 0.027(4) 0.079(7) -0.006(4) 0.002(5) -0.018(4)
C4S 0.078(8) 0.078(8) 0.114(10) 0.027(7) -0.021(7) -0.003(6)
O3W 0.13(2) 0.056(15) 0.022(11) 0.003(10) -0.006(13) -0.004(15)
S3A 0.107(4) 0.108(5) 0.089(4) 0.011(3) -0.018(3) -0.041(4)
C5SA 0.13(2) 0.16(3) 0.149(18) -0.03(2) -0.055(16) -0.02(2)
C6SA 0.11(2) 0.20(3) 0.104(12) 0.013(17) 0.028(12) -0.08(2)
S3B 0.139(10) 0.110(9) 0.116(9) 0.026(7) -0.016(7) -0.027(7)
C5SB 0.13(3) 0.09(3) 0.16(3) 0.00(2) -0.05(3) 0.03(3)
C6SB 0.12(4) 0.17(3) 0.16(3) 0.07(3) 0.02(3) 0.05(3)
N5 0.114(7) 0.044(4) 0.065(5) 0.013(4) -0.015(5) -0.028(4)
C5 0.072(6) 0.028(4) 0.058(5) 0.003(4) -0.007(4) -0.020(4)
O5 0.304(16) 0.122(9) 0.137(9) 0.066(7) -0.139(10) -0.126(10)
C6 0.076(6) 0.032(4) 0.056(5) 0.003(4) -0.017(5) -0.010(4)
N6 0.122(8) 0.050(5) 0.071(6) 0.021(4) -0.020(5) -0.031(5)
O6 0.151(9) 0.109(8) 0.089(6) 0.000(5) 0.000(6) -0.045(6)
C7 0.077(6) 0.034(4) 0.052(5) -0.004(4) -0.010(4) -0.016(4)
O7 0.156(9) 0.120(8) 0.109(7) 0.060(6) -0.061(6) -0.062(7)
N7 0.128(9) 0.083(8) 0.090(8) 0.040(6) 0.002(7) -0.007(7)
O8 0.180(9) 0.060(5) 0.069(5) 0.021(4) -0.050(5) -0.054(5)
C8 0.077(6) 0.031(4) 0.058(5) -0.009(4) -0.012(5) -0.006(4)
N8 0.113(9) 0.127(11) 0.076(7) 0.049(7) -0.024(6) -0.032(7)
O9 0.106(6) 0.032(3) 0.101(6) -0.004(3) 0.001(4) -0.015(3)
N9 0.082(5) 0.031(3) 0.055(4) -0.004(3) -0.003(4) -0.023(3)
C9 0.097(8) 0.037(5) 0.070(6) -0.001(4) -0.027(6) -0.017(5)
O10 0.106(5) 0.025(3) 0.071(4) 0.000(3) -0.011(4) -0.015(3)
N10 0.088(6) 0.028(3) 0.055(4) 0.002(3) 0.000(4) -0.024(3)
C10 0.069(6) 0.021(3) 0.058(5) -0.003(3) -0.015(4) -0.006(3)
O11 0.102(5) 0.034(3) 0.050(4) -0.001(3) -0.004(3) -0.029(3)
N11 0.097(6) 0.032(4) 0.072(5) -0.010(4) -0.012(5) -0.020(4)
C11 0.086(7) 0.032(4) 0.053(5) -0.004(4) -0.007(5) -0.011(4)
O12 0.111(6) 0.027(3) 0.083(5) -0.001(3) -0.025(4) -0.026(3)
N12 0.088(6) 0.028(4) 0.084(6) -0.007(4) -0.017(5) -0.016(4)
C12 0.117(9) 0.039(5) 0.053(6) -0.002(4) -0.015(5) -0.017(5)
C13 0.057(5) 0.037(4) 0.059(5) 0.002(4) -0.011(4) -0.009(4)
C14 0.063(6) 0.035(4) 0.079(7) -0.009(4) -0.007(5) -0.017(4)
C15 0.085(7) 0.041(5) 0.075(7) 0.007(4) -0.011(5) -0.025(5)
C16 0.072(7) 0.039(5) 0.104(9) -0.012(5) -0.018(6) -0.018(5)
C17 0.062(7) 0.044(6) 0.160(13) -0.041(7) -0.017(7) -0.006(5)
C18 0.107(9) 0.048(6) 0.103(9) -0.030(6) -0.024(7) -0.016(6)
C19 0.086(7) 0.050(6) 0.085(8) -0.010(5) -0.021(6) -0.025(5)
C20 0.115(9) 0.042(5) 0.069(7) 0.017(5) -0.033(6) -0.020(5)
C21 0.088(8) 0.051(6) 0.090(8) 0.009(5) 0.001(6) -0.021(5)
C22 0.131(11) 0.039(5) 0.103(9) 0.027(6) -0.021(8) -0.021(6)
C23 0.114(10) 0.069(8) 0.084(9) 0.038(6) -0.006(8) -0.018(7)
C24 0.107(10) 0.080(9) 0.086(9) 0.021(7) 0.022(8) -0.014(7)
C25 0.174(15) 0.055(7) 0.103(10) 0.018(7) 0.010(10) -0.020(9)
C26 0.125(11) 0.084(9) 0.077(8) 0.051(7) -0.018(8) -0.040(8)
C27 0.149(14) 0.136(15) 0.076(10) 0.053(10) 0.013(9) 0.001(11)
C28A 0.07(2) 0.25(3) 0.14(2) 0.13(2) -0.04(2) -0.06(2)
C29A 0.09(3) 0.27(3) 0.14(2) 0.12(2) -0.04(2) -0.06(2)
C31A 0.56(5) 0.09(2) 0.09(2) -0.056(16) -0.11(3) 0.13(3)
C32A 0.56(5) 0.07(2) 0.086(19) -0.046(15) -0.11(3) 0.12(3)
C28B 0.10(2) 0.23(3) 0.121(19) 0.10(2) -0.025(17) -0.06(2)
C29B 0.056(18) 0.26(3) 0.14(2) 0.115(19) -0.046(18) -0.035(19)
C31B 0.57(5) 0.11(2) 0.093(19) -0.031(17) -0.12(2) 0.11(3)
C32B 0.57(5) 0.10(2) 0.10(2) -0.039(15) -0.13(2) 0.12(3)
C30 0.181(19) 0.19(2) 0.050(8) 0.031(10) -0.025(9) -0.015(16)
C33 0.080(7) 0.034(4) 0.059(6) -0.015(4) -0.002(5) -0.018(4)
C34 0.079(6) 0.030(4) 0.059(5) -0.004(4) -0.002(5) -0.018(4)
C35 0.092(7) 0.030(4) 0.075(6) 0.001(4) -0.009(5) -0.022(4)
C36 0.079(7) 0.029(4) 0.070(6) -0.007(4) 0.001(5) -0.015(4)
C37 0.083(7) 0.026(4) 0.080(7) -0.005(4) -0.002(5) -0.022(4)
C38 0.101(8) 0.026(4) 0.069(6) -0.004(4) -0.006(5) -0.025(4)
C39 0.090(7) 0.020(4) 0.074(6) -0.003(4) -0.008(5) -0.020(4)
C40 0.091(8) 0.036(5) 0.088(7) -0.003(5) -0.023(6) -0.028(5)
C41 0.122(10) 0.032(5) 0.122(10) -0.006(6) -0.061(8) -0.010(5)
C42 0.157(13) 0.041(6) 0.167(14) -0.005(7) -0.094(11) -0.023(7)
C43 0.177(14) 0.052(6) 0.104(9) -0.001(6) -0.085(9) -0.039(7)
C44 0.160(12) 0.057(7) 0.081(8) -0.006(6) -0.040(8) -0.049(7)
C45 0.093(8) 0.032(4) 0.088(7) -0.008(5) -0.027(6) -0.019(5)

loop_
_atom_type_symbol
_atom_type_description
_atom_type_scat_dispersion_real
_atom_type_scat_dispersion_imag
_atom_type_scat_source
C C 0.0033 0.0016 'International Tables Vol C Tables 4.2.6.8 and 6.1.1.4'
H H 0.0000 0.0000 'International Tables Vol C Tables 4.2.6.8 and 6.1.1.4'
N N 0.0061 0.0033 'International Tables Vol C Tables 4.2.6.8 and 6.1.1.4'
O O 0.0106 0.0060 'International Tables Vol C Tables 4.2.6.8 and 6.1.1.4'
Mo Mo -1.6832 0.6857 'International Tables Vol C Tables 4.2.6.8 and 6.1.1.4'
S S 0.1246 0.1234 'International Tables Vol C Tables 4.2.6.8 and 6.1.1.4'

loop_
_geom_angle_atom_site_label_1
_geom_angle_atom_site_label_2
_geom_angle_atom_site_label_3
_geom_angle
_geom_angle_site_symmetry_1
_geom_angle_site_symmetry_3
_geom_angle_publ_flag
O1 Mo1 O2 105.6(4) . . ?
O1 Mo1 O4 97.2(3) . . ?
O2 Mo1 O4 101.4(3) . . ?
O1 Mo1 O3 100.3(3) . . ?
O2 Mo1 O3 97.3(3) . . ?
O4 Mo1 O3 149.9(3) . . ?
O1 Mo1 O2S 166.4(3) . . ?
O2 Mo1 O2S 87.9(3) . . ?
O4 Mo1 O2S 78.3(3) . . ?
O3 Mo1 O2S 79.0(3) . . ?
O1 Mo1 N2 89.5(3) . . ?
O2 Mo1 N2 163.3(3) . . ?
O4 Mo1 N2 83.2(2) . . ?
O3 Mo1 N2 72.7(2) . . ?
O2S Mo1 N2 77.3(3) . . ?
C7 N1 N2 109.2(7) . . ?
C6 C1 C2 120.2(8) . . ?
C6 C1 C7 120.7(8) . . ?
C2 C1 C7 119.1(8) . . ?
O1M C1M H1M1 109.5 . . ?
O1M C1M H1M2 109.5 . . ?
H1M1 C1M H1M2 109.5 . . ?
O1M C1M H1M3 109.5 . . ?
H1M1 C1M H1M3 109.5 . . ?
H1M2 C1M H1M3 109.5 . . ?
O1S S1A C1S 112.2(6) . . ?
O1S S1A C2S 111.4(10) . . ?
C1S S1A C2S 100.5(9) . . ?
O1S S1B C2S 102.5(8) . . ?
O1S S1B C1S 94.9(7) . . ?
C2S S1B C1S 100.3(9) . . ?
S1A C1S S1B 46.8(4) . . ?
S1A O1S S1B 53.6(5) . . ?
O5 Mo2 O6 105.9(7) . . ?
O5 Mo2 O7 101.7(5) . . ?
O6 Mo2 O7 96.7(5) . . ?
O5 Mo2 O8 96.1(4) . . ?
O6 Mo2 O8 98.8(4) . . ?
O7 Mo2 O8 152.1(5) . . ?
O5 Mo2 O3S 87.3(7) . . ?
O6 Mo2 O3S 166.7(5) . . ?
O7 Mo2 O3S 80.8(4) . . ?
O8 Mo2 O3S 78.8(4) . . ?
O5 Mo2 N6 160.4(6) . . ?
O6 Mo2 N6 92.2(4) . . ?
O7 Mo2 N6 83.2(4) . . ?
O8 Mo2 N6 73.3(3) . . ?
O3S Mo2 N6 74.6(5) . . ?
O2S S2 C3S 103.6(6) . . ?
O2S S2 C4S 104.2(5) . . ?
C3S S2 C4S 101.3(7) . . ?
C8 N2 N1 116.6(7) . . ?
C8 N2 Mo1 129.7(6) . . ?
N1 N2 Mo1 113.2(5) . . ?
S2 O2S Mo1 115.2(5) . . ?
C3 C2 C1 119.9(9) . . ?
C3 C2 H2 120.1 . . ?
C1 C2 H2 120.1 . . ?
S1B C2S S1A 47.5(5) . . ?
S3A O3S S3B 53.7(4) . . ?
S3A O3S Mo2 109.4(8) . . ?
S3B O3S Mo2 162.8(8) . . ?
O10 Mo3 O9 105.3(3) . . ?
O10 Mo3 O12 100.7(3) . . ?
O9 Mo3 O12 99.5(3) . . ?
O10 Mo3 O11 97.5(3) . . ?
O9 Mo3 O11 94.0(3) . . ?
O12 Mo3 O11 153.5(3) . . ?
O10 Mo3 N10 159.5(3) . . ?
O9 Mo3 N10 93.7(3) . . ?
O12 Mo3 N10 83.3(3) . . ?
O11 Mo3 N10 73.1(3) . . ?
O10 Mo3 O1W 83.3(3) . . ?
O9 Mo3 O1W 171.1(3) . . ?
O12 Mo3 O1W 81.0(3) . . ?
O11 Mo3 O1W 82.2(2) . . ?
N10 Mo3 O1W 77.5(2) . . ?
C7 O3 Mo1 120.0(5) . . ?
C11 N3 N4 107.4(6) . . ?
C4 C3 C2 120.0(8) . . ?
C4 C3 C20 118.7(8) . . ?
C2 C3 C20 121.2(9) . . ?
S2 C3S H3S1 109.5 . . ?
S2 C3S H3S2 109.5 . . ?
H3S1 C3S H3S2 109.5 . . ?
S2 C3S H3S3 109.5 . . ?
H3S1 C3S H3S3 109.5 . . ?
H3S2 C3S H3S3 109.5 . . ?
C13 N4 N3 110.9(7) . . ?
C13 N4 C14 129.6(8) . . ?
N3 N4 C14 119.2(7) . . ?
C13 O4 Mo1 126.4(6) . . ?
C3 C4 C5 120.3(8) . . ?
C3 C4 H4 119.9 . . ?
C5 C4 H4 119.9 . . ?
S2 C4S H4S1 109.5 . . ?
S2 C4S H4S2 109.5 . . ?
H4S1 C4S H4S2 109.5 . . ?
S2 C4S H4S3 109.5 . . ?
H4S1 C4S H4S3 109.5 . . ?
H4S2 C4S H4S3 109.5 . . ?
O3S S3A C5SA 106.3(14) . . ?
O3S S3A C6SA 102.1(11) . . ?
C5SA S3A C6SA 106.1(17) . . ?
C5SB S3B C6SB 114(3) . . ?
C5SB S3B O3S 90(2) . . ?
C6SB S3B O3S 84.5(19) . . ?
C20 N5 N6 109.0(9) . . ?
C6 C5 C4 119.8(8) . . ?
C6 C5 C33 122.2(8) . . ?
C4 C5 C33 118.0(7) . . ?
C1 C6 C5 119.7(8) . . ?
C1 C6 H6 120.1 . . ?
C5 C6 H6 120.1 . . ?
C21 N6 N5 114.2(10) . . ?
C21 N6 Mo2 132.6(8) . . ?
N5 N6 Mo2 113.2(6) . . ?
O3 C7 N1 124.5(8) . . ?
O3 C7 C1 116.7(7) . . ?
N1 C7 C1 118.8(8) . . ?
C26 O7 Mo2 129.9(9) . . ?
C24 N7 N8 105.8(10) . . ?
C20 O8 Mo2 118.5(6) . . ?
N2 C8 C10 118.4(8) . . ?
N2 C8 C9 122.2(8) . . ?
C10 C8 C9 119.3(8) . . ?
C26 N8 C27 129.4(15) . . ?
C26 N8 N7 110.7(12) . . ?
C27 N8 N7 119.8(10) . . ?
C33 N9 N10 110.3(7) . . ?
C8 C9 H9A 109.5 . . ?
C8 C9 H9B 109.5 . . ?
H9A C9 H9B 109.5 . . ?
C8 C9 H9C 109.5 . . ?
H9A C9 H9C 109.5 . . ?
H9B C9 H9C 109.5 . . ?
C34 N10 N9 116.9(7) . . ?
C34 N10 Mo3 131.0(7) . . ?
N9 N10 Mo3 112.1(5) . . ?
C13 C10 C11 104.6(7) . . ?
C13 C10 C8 123.8(8) . . ?
C11 C10 C8 131.5(8) . . ?
C33 O11 Mo3 117.2(5) . . ?
C37 N11 N12 104.3(7) . . ?
N3 C11 C10 110.3(8) . . ?
N3 C11 C12 119.5(7) . . ?
C10 C11 C12 130.2(8) . . ?
C39 O12 Mo3 130.2(6) . . ?
C39 N12 N11 112.3(8) . . ?
C39 N12 C40 129.9(8) . . ?
N11 N12 C40 117.1(7) . . ?
C11 C12 H12A 109.5 . . ?
C11 C12 H12B 109.5 . . ?
H12A C12 H12B 109.5 . . ?
C11 C12 H12C 109.5 . . ?
H12A C12 H12C 109.5 . . ?
H12B C12 H12C 109.5 . . ?
O4 C13 N4 121.9(8) . . ?
O4 C13 C10 131.4(8) . . ?
N4 C13 C10 106.7(7) . . ?
C15 C14 C19 120.5(9) . . ?
C15 C14 N4 118.7(9) . . ?
C19 C14 N4 120.7(8) . . ?
C14 C15 C16 120.8(10) . . ?
C14 C15 H15 119.6 . . ?
C16 C15 H15 119.6 . . ?
C17 C16 C15 118.8(10) . . ?
C17 C16 H16 120.6 . . ?
C15 C16 H16 120.6 . . ?
C16 C17 C18 122.3(10) . . ?
C16 C17 H17 118.8 . . ?
C18 C17 H17 118.8 . . ?
C17 C18 C19 117.9(12) . . ?
C17 C18 H18 121.0 . . ?
C19 C18 H18 121.0 . . ?
C14 C19 C18 119.4(10) . . ?
C14 C19 H19 120.3 . . ?
C18 C19 H19 120.3 . . ?
O8 C20 N5 125.7(9) . . ?
O8 C20 C3 118.2(9) . . ?
N5 C20 C3 116.1(10) . . ?
N6 C21 C23 116.8(12) . . ?
N6 C21 C22 123.9(10) . . ?
C23 C21 C22 119.2(11) . . ?
C21 C22 H22A 109.5 . . ?
C21 C22 H22B 109.5 . . ?
H22A C22 H22B 109.5 . . ?
C21 C22 H22C 109.5 . . ?
H22A C22 H22C 109.5 . . ?
H22B C22 H22C 109.5 . . ?
C26 C23 C21 125.8(12) . . ?
C26 C23 C24 105.5(11) . . ?
C21 C23 C24 128.8(15) . . ?
N7 C24 C25 117.7(12) . . ?
N7 C24 C23 108.1(14) . . ?
C25 C24 C23 134.2(14) . . ?
C24 C25 H25A 109.5 . . ?
C24 C25 H25B 109.5 . . ?
H25A C25 H25B 109.5 . . ?
C24 C25 H25C 109.5 . . ?
H25A C25 H25C 109.5 . . ?
H25B C25 H25C 109.5 . . ?
O7 C26 N8 120.5(15) . . ?
O7 C26 C23 129.6(10) . . ?
N8 C26 C23 109.9(13) . . ?
C32A C27 C28A 114(5) . . ?
C32A C27 C32B 25.1(18) . . ?
C28A C27 C32B 112(3) . . ?
C32A C27 C28B 113(3) . . ?
C28A C27 C28B 26(2) . . ?
C32B C27 C28B 123(4) . . ?
C32A C27 N8 128(3) . . ?
C28A C27 N8 119(3) . . ?
C32B C27 N8 123(2) . . ?
C28B C27 N8 114(2) . . ?
C29A C28A C27 120(5) . . ?
C29A C28A H28A 120.2 . . ?
C27 C28A H28A 120.2 . . ?
C30 C29A C28A 130(5) . . ?
C30 C29A H29A 114.8 . . ?
C28A C29A H29A 114.8 . . ?
C30 C31A C32A 128(4) . . ?
C30 C31A H31A 115.8 . . ?
C32A C31A H31A 115.8 . . ?
C27 C32A C31A 122(5) . . ?
C27 C32A H32A 119.0 . . ?
C31A C32A H32A 119.0 . . ?
C29B C28B C27 116(4) . . ?
C29B C28B H28B 122.1 . . ?
C27 C28B H28B 122.1 . . ?
C28B C29B C30 121(3) . . ?
C28B C29B H29B 119.6 . . ?
C30 C29B H29B 119.6 . . ?
C32B C31B C30 116(3) . . ?
C32B C31B H31B 122.2 . . ?
C30 C31B H31B 122.2 . . ?
C27 C32B C31B 121(4) . . ?
C27 C32B H32B 119.3 . . ?
C31B C32B H32B 119.3 . . ?
C31A C30 C29A 106(4) . . ?
C31A C30 C29B 109(3) . . ?
C29A C30 C29B 25.5(14) . . ?
C31A C30 C31B 26.4(17) . . ?
C29A C30 C31B 110(3) . . ?
C29B C30 C31B 123(3) . . ?
C31A C30 H30 126.9 . . ?
C29A C30 H30 126.9 . . ?
C29B C30 H30 119.1 . . ?
C31B C30 H30 117.4 . . ?
N9 C33 O11 125.2(8) . . ?
N9 C33 C5 117.4(8) . . ?
O11 C33 C5 117.5(7) . . ?
N10 C34 C36 119.9(8) . . ?
N10 C34 C35 119.8(8) . . ?
C36 C34 C35 120.3(8) . . ?
C34 C35 H35A 109.5 . . ?
C34 C35 H35B 109.5 . . ?
H35A C35 H35B 109.5 . . ?
C34 C35 H35C 109.5 . . ?
H35A C35 H35C 109.5 . . ?
H35B C35 H35C 109.5 . . ?
C34 C36 C39 124.8(8) . . ?
C34 C36 C37 133.6(9) . . ?
C39 C36 C37 101.5(8) . . ?
N11 C37 C36 113.4(8) . . ?
N11 C37 C38 117.2(8) . . ?
C36 C37 C38 129.2(9) . . ?
C37 C38 H38A 109.5 . . ?
C37 C38 H38B 109.5 . . ?
H38A C38 H38B 109.5 . . ?
C37 C38 H38C 109.5 . . ?
H38A C38 H38C 109.5 . . ?
H38B C38 H38C 109.5 . . ?
O12 C39 N12 120.8(9) . . ?
O12 C39 C36 130.7(9) . . ?
N12 C39 C36 108.5(7) . . ?
C45 C40 C41 121.4(11) . . ?
C45 C40 N12 119.6(9) . . ?
C41 C40 N12 119.0(10) . . ?
C42 C41 C40 117.9(12) . . ?
C42 C41 H41 121.1 . . ?
C40 C41 H41 121.1 . . ?
C41 C42 C43 122.1(11) . . ?
C41 C42 H42 119.0 . . ?
C43 C42 H42 119.0 . . ?
C42 C43 C44 117.9(11) . . ?
C42 C43 H43 121.1 . . ?
C44 C43 H43 121.1 . . ?
C45 C44 C43 121.5(12) . . ?
C45 C44 H44 119.3 . . ?
C43 C44 H44 119.3 . . ?
C44 C45 C40 119.2(10) . . ?
C44 C45 H45 120.4 . . ?
C40 C45 H45 120.4 . . ?

loop_
_geom_bond_atom_site_label_1
_geom_bond_atom_site_label_2
_geom_bond_distance
_geom_bond_site_symmetry_2
_geom_bond_publ_flag
Mo1 O1 1.689(7) . ?
Mo1 O2 1.696(6) . ?
Mo1 O4 1.964(6) . ?
Mo1 O3 1.982(6) . ?
Mo1 O2S 2.267(8) . ?
Mo1 N2 2.282(7) . ?
N1 C7 1.317(11) . ?
N1 N2 1.410(9) . ?
C1 C6 1.384(12) . ?
C1 C2 1.394(12) . ?
C1 C7 1.486(11) . ?
O1W Mo3 2.275(7) . ?
O1M C1M 1.32(2) . ?
C1M H1M1 0.9600 . ?
C1M H1M2 0.9600 . ?
C1M H1M3 0.9600 . ?
S1A O1S 1.445(10) . ?
S1A C1S 1.796(12) . ?
S1A C2S 1.872(15) . ?
S1B O1S 1.757(13) . ?
S1B C2S 1.772(19) . ?
S1B C1S 1.901(12) . ?
Mo2 O5 1.722(10) . ?
Mo2 O6 1.757(11) . ?
Mo2 O7 1.957(9) . ?
Mo2 O8 2.003(7) . ?
Mo2 O3S 2.210(14) . ?
Mo2 N6 2.230(10) . ?
S2 O2S 1.535(7) . ?
S2 C3S 1.745(14) . ?
S2 C4S 1.746(13) . ?
N2 C8 1.303(11) . ?
C2 C3 1.388(12) . ?
C2 H2 0.9300 . ?
O3S S3A 1.581(12) . ?
O3S S3B 1.745(14) . ?
Mo3 O10 1.699(6) . ?
Mo3 O9 1.714(8) . ?
Mo3 O12 1.971(6) . ?
Mo3 O11 1.977(6) . ?
Mo3 N10 2.263(7) . ?
O3 C7 1.313(10) . ?
N3 C11 1.322(11) . ?
N3 N4 1.369(10) . ?
C3 C4 1.379(13) . ?
C3 C20 1.484(13) . ?
C3S H3S1 0.9600 . ?
C3S H3S2 0.9600 . ?
C3S H3S3 0.9600 . ?
N4 C13 1.360(10) . ?
N4 C14 1.434(11) . ?
O4 C13 1.298(10) . ?
C4 C5 1.393(13) . ?
C4 H4 0.9300 . ?
C4S H4S1 0.9600 . ?
C4S H4S2 0.9600 . ?
C4S H4S3 0.9600 . ?
S3A C5SA 1.7000(2) . ?
S3A C6SA 1.7000(2) . ?
C5SA H5S1 0.9600 . ?
C5SA H5S2 0.9600 . ?
C5SA H5S3 0.9600 . ?
C6SA H6S1 0.9600 . ?
C6SA H6S2 0.9600 . ?
C6SA H6S3 0.9600 . ?
S3B C5SB 1.7000(3) . ?
S3B C6SB 1.7000(3) . ?
N5 C20 1.307(12) . ?
N5 N6 1.421(11) . ?
C5 C6 1.392(11) . ?
C5 C33 1.496(12) . ?
C6 H6 0.9300 . ?
N6 C21 1.318(13) . ?
O7 C26 1.317(17) . ?
N7 C24 1.381(18) . ?
N7 N8 1.429(18) . ?
O8 C20 1.279(13) . ?
C8 C10 1.438(11) . ?
C8 C9 1.494(13) . ?
N8 C26 1.340(14) . ?
N8 C27 1.428(18) . ?
N9 C33 1.282(11) . ?
N9 N10 1.386(10) . ?
C9 H9A 0.9600 . ?
C9 H9B 0.9600 . ?
C9 H9C 0.9600 . ?
N10 C34 1.314(10) . ?
C10 C13 1.415(12) . ?
C10 C11 1.428(11) . ?
O11 C33 1.325(11) . ?
N11 C37 1.316(13) . ?
N11 N12 1.371(10) . ?
C11 C12 1.471(13) . ?
O12 C39 1.313(9) . ?
N12 C39 1.346(12) . ?
N12 C40 1.449(13) . ?
C12 H12A 0.9600 . ?
C12 H12B 0.9600 . ?
C12 H12C 0.9600 . ?
C14 C15 1.354(12) . ?
C14 C19 1.381(14) . ?
C15 C16 1.395(13) . ?
C15 H15 0.9300 . ?
C16 C17 1.339(17) . ?
C16 H16 0.9300 . ?
C17 C18 1.393(17) . ?
C17 H17 0.9300 . ?
C18 C19 1.404(14) . ?
C18 H18 0.9300 . ?
C19 H19 0.9300 . ?
C21 C23 1.431(16) . ?
C21 C22 1.473(17) . ?
C22 H22A 0.9600 . ?
C22 H22B 0.9600 . ?
C22 H22C 0.9600 . ?
C23 C26 1.38(2) . ?
C23 C24 1.482(17) . ?
C24 C25 1.39(2) . ?
C25 H25A 0.9600 . ?
C25 H25B 0.9600 . ?
C25 H25C 0.9600 . ?
C27 C32A 1.28(3) . ?
C27 C28A 1.29(3) . ?
C27 C32B 1.41(2) . ?
C27 C28B 1.42(3) . ?
C28A C29A 1.29(3) . ?
C28A H28A 0.9300 . ?
C29A C30 1.28(3) . ?
C29A H29A 0.9300 . ?
C31A C30 1.28(3) . ?
C31A C32A 1.28(3) . ?
C31A H31A 0.9300 . ?
C32A H32A 0.9300 . ?
C28B C29B 1.41(2) . ?
C28B H28B 0.9300 . ?
C29B C30 1.42(3) . ?
C29B H29B 0.9300 . ?
C31B C32B 1.41(2) . ?
C31B C30 1.42(3) . ?
C31B H31B 0.9300 . ?
C32B H32B 0.9300 . ?
C30 H30 0.9300 . ?
C34 C36 1.389(13) . ?
C34 C35 1.515(13) . ?
C35 H35A 0.9600 . ?
C35 H35B 0.9600 . ?
C35 H35C 0.9600 . ?
C36 C39 1.400(13) . ?
C36 C37 1.449(11) . ?
C37 C38 1.505(12) . ?
C38 H38A 0.9600 . ?
C38 H38B 0.9600 . ?
C38 H38C 0.9600 . ?
C40 C45 1.376(14) . ?
C40 C41 1.390(14) . ?
C41 C42 1.369(18) . ?
C41 H41 0.9300 . ?
C42 C43 1.371(19) . ?
C42 H42 0.9300 . ?
C43 C44 1.403(16) . ?
C43 H43 0.9300 . ?
C44 C45 1.344(15) . ?
C44 H44 0.9300 . ?
C45 H45 0.9300 . ?

loop_
_geom_torsion_atom_site_label_1
_geom_torsion_atom_site_label_2
_geom_torsion_atom_site_label_3
_geom_torsion_atom_site_label_4
_geom_torsion
_geom_torsion_site_symmetry_1
_geom_torsion_site_symmetry_2
_geom_torsion_site_symmetry_3
_geom_torsion_site_symmetry_4
_geom_torsion_publ_flag
O1S S1A C1S S1B 62.7(8) . . . . ?
C2S S1A C1S S1B -55.8(8) . . . . ?
O1S S1B C1S S1A -42.8(5) . . . . ?
C2S S1B C1S S1A 60.9(7) . . . . ?
C1S S1A O1S S1B -60.4(7) . . . . ?
C2S S1A O1S S1B 51.4(7) . . . . ?
C2S S1B O1S S1A -51.9(9) . . . . ?
C1S S1B O1S S1A 49.8(6) . . . . ?
C7 N1 N2 C8 -175.0(8) . . . . ?
C7 N1 N2 Mo1 -2.3(9) . . . . ?
O1 Mo1 N2 C8 74.9(9) . . . . ?
O2 Mo1 N2 C8 -129.6(12) . . . . ?
O4 Mo1 N2 C8 -22.4(8) . . . . ?
O3 Mo1 N2 C8 175.9(9) . . . . ?
O2S Mo1 N2 C8 -101.9(9) . . . . ?
O1 Mo1 N2 N1 -96.6(6) . . . . ?
O2 Mo1 N2 N1 58.9(13) . . . . ?
O4 Mo1 N2 N1 166.1(6) . . . . ?
O3 Mo1 N2 N1 4.4(6) . . . . ?
O2S Mo1 N2 N1 86.6(6) . . . . ?
C3S S2 O2S Mo1 124.1(6) . . . . ?
C4S S2 O2S Mo1 -130.3(6) . . . . ?
O1 Mo1 O2S S2 -147.6(12) . . . . ?
O2 Mo1 O2S S2 38.6(5) . . . . ?
O4 Mo1 O2S S2 140.7(5) . . . . ?
O3 Mo1 O2S S2 -59.2(4) . . . . ?
N2 Mo1 O2S S2 -133.7(5) . . . . ?
C6 C1 C2 C3 -2.0(15) . . . . ?
C7 C1 C2 C3 178.3(9) . . . . ?
O1S S1B C2S S1A 41.5(6) . . . . ?
C1S S1B C2S S1A -55.9(6) . . . . ?
O1S S1A C2S S1B -57.7(7) . . . . ?
C1S S1A C2S S1B 61.3(7) . . . . ?
O5 Mo2 O3S S3A -21.8(6) . . . . ?
O6 Mo2 O3S S3A 155.5(16) . . . . ?
O7 Mo2 O3S S3A -124.1(6) . . . . ?
O8 Mo2 O3S S3A 75.0(5) . . . . ?
N6 Mo2 O3S S3A 150.5(6) . . . . ?
O5 Mo2 O3S S3B -12(2) . . . . ?
O6 Mo2 O3S S3B 165(2) . . . . ?
O7 Mo2 O3S S3B -114(2) . . . . ?
O8 Mo2 O3S S3B 85(2) . . . . ?
N6 Mo2 O3S S3B 160(2) . . . . ?
O1 Mo1 O3 C7 80.3(7) . . . . ?
O2 Mo1 O3 C7 -172.2(7) . . . . ?
O4 Mo1 O3 C7 -44.2(10) . . . . ?
O2S Mo1 O3 C7 -85.9(7) . . . . ?
N2 Mo1 O3 C7 -5.9(7) . . . . ?
C1 C2 C3 C4 0.7(15) . . . . ?
C1 C2 C3 C20 179.4(10) . . . . ?
C11 N3 N4 C13 0.2(10) . . . . ?
C11 N3 N4 C14 175.6(8) . . . . ?
O1 Mo1 O4 C13 -61.0(7) . . . . ?
O2 Mo1 O4 C13 -168.6(7) . . . . ?
O3 Mo1 O4 C13 64.3(9) . . . . ?
O2S Mo1 O4 C13 106.0(7) . . . . ?
N2 Mo1 O4 C13 27.7(7) . . . . ?
C2 C3 C4 C5 -1.0(15) . . . . ?
C20 C3 C4 C5 -179.7(9) . . . . ?
S3B O3S S3A C5SA -77.9(13) . . . . ?
Mo2 O3S S3A C5SA 98.5(13) . . . . ?
S3B O3S S3A C6SA 33.1(12) . . . . ?
Mo2 O3S S3A C6SA -150.5(13) . . . . ?
S3A O3S S3B C5SB 71.3(17) . . . . ?
Mo2 O3S S3B C5SB 60(3) . . . . ?
S3A O3S S3B C6SB -43(3) . . . . ?
Mo2 O3S S3B C6SB -55(4) . . . . ?
C3 C4 C5 C6 2.5(15) . . . . ?
C3 C4 C5 C33 -179.2(9) . . . . ?
C2 C1 C6 C5 3.5(15) . . . . ?
C7 C1 C6 C5 -176.8(9) . . . . ?
C4 C5 C6 C1 -3.7(14) . . . . ?
C33 C5 C6 C1 178.1(9) . . . . ?
C20 N5 N6 C21 -177.7(11) . . . . ?
C20 N5 N6 Mo2 4.0(12) . . . . ?
O5 Mo2 N6 C21 117.8(16) . . . . ?
O6 Mo2 N6 C21 -84.7(12) . . . . ?
O7 Mo2 N6 C21 11.9(12) . . . . ?
O8 Mo2 N6 C21 176.8(12) . . . . ?
O3S Mo2 N6 C21 94.2(12) . . . . ?
O5 Mo2 N6 N5 -64.4(17) . . . . ?
O6 Mo2 N6 N5 93.2(8) . . . . ?
O7 Mo2 N6 N5 -170.3(8) . . . . ?
O8 Mo2 N6 N5 -5.3(7) . . . . ?
O3S Mo2 N6 N5 -88.0(8) . . . . ?
Mo1 O3 C7 N1 7.4(13) . . . . ?
Mo1 O3 C7 C1 -173.0(6) . . . . ?
N2 N1 C7 O3 -2.8(13) . . . . ?
N2 N1 C7 C1 177.7(8) . . . . ?
C6 C1 C7 O3 171.2(9) . . . . ?
C2 C1 C7 O3 -9.0(14) . . . . ?
C6 C1 C7 N1 -9.2(14) . . . . ?
C2 C1 C7 N1 170.6(9) . . . . ?
O5 Mo2 O7 C26 -176.4(14) . . . . ?
O6 Mo2 O7 C26 75.7(14) . . . . ?
O8 Mo2 O7 C26 -47.7(18) . . . . ?
O3S Mo2 O7 C26 -91.1(14) . . . . ?
N6 Mo2 O7 C26 -15.7(13) . . . . ?
O5 Mo2 O8 C20 169.1(11) . . . . ?
O6 Mo2 O8 C20 -83.7(10) . . . . ?
O7 Mo2 O8 C20 39.3(15) . . . . ?
O3S Mo2 O8 C20 83.0(10) . . . . ?
N6 Mo2 O8 C20 5.9(9) . . . . ?
N1 N2 C8 C10 -178.6(8) . . . . ?
Mo1 N2 C8 C10 10.1(13) . . . . ?
N1 N2 C8 C9 1.4(14) . . . . ?
Mo1 N2 C8 C9 -169.9(7) . . . . ?
C24 N7 N8 C26 -1.6(15) . . . . ?
C24 N7 N8 C27 176.8(10) . . . . ?
C33 N9 N10 C34 172.3(8) . . . . ?
C33 N9 N10 Mo3 -9.6(9) . . . . ?
O10 Mo3 N10 C34 -105.0(11) . . . . ?
O9 Mo3 N10 C34 96.9(9) . . . . ?
O12 Mo3 N10 C34 -2.2(9) . . . . ?
O11 Mo3 N10 C34 -169.9(9) . . . . ?
O1W Mo3 N10 C34 -84.4(9) . . . . ?
O10 Mo3 N10 N9 77.2(10) . . . . ?
O9 Mo3 N10 N9 -80.8(6) . . . . ?
O12 Mo3 N10 N9 -180.0(6) . . . . ?
O11 Mo3 N10 N9 12.3(5) . . . . ?
O1W Mo3 N10 N9 97.8(6) . . . . ?
N2 C8 C10 C13 5.1(14) . . . . ?
C9 C8 C10 C13 -174.9(9) . . . . ?
N2 C8 C10 C11 -175.0(10) . . . . ?
C9 C8 C10 C11 5.0(16) . . . . ?
O10 Mo3 O11 C33 -174.1(6) . . . . ?
O9 Mo3 O11 C33 79.9(6) . . . . ?
O12 Mo3 O11 C33 -40.9(10) . . . . ?
N10 Mo3 O11 C33 -12.7(6) . . . . ?
O1W Mo3 O11 C33 -92.0(6) . . . . ?
N4 N3 C11 C10 1.4(11) . . . . ?
N4 N3 C11 C12 179.9(9) . . . . ?
C13 C10 C11 N3 -2.4(11) . . . . ?
C8 C10 C11 N3 177.6(9) . . . . ?
C13 C10 C11 C12 179.3(10) . . . . ?
C8 C10 C11 C12 -0.6(18) . . . . ?
O10 Mo3 O12 C39 159.3(9) . . . . ?
O9 Mo3 O12 C39 -93.0(9) . . . . ?
O11 Mo3 O12 C39 26.7(13) . . . . ?
N10 Mo3 O12 C39 -0.4(9) . . . . ?
O1W Mo3 O12 C39 78.0(9) . . . . ?
C37 N11 N12 C39 -1.0(11) . . . . ?
C37 N11 N12 C40 170.5(9) . . . . ?
Mo1 O4 C13 N4 153.4(7) . . . . ?
Mo1 O4 C13 C10 -26.4(14) . . . . ?
N3 N4 C13 O4 178.5(8) . . . . ?
C14 N4 C13 O4 3.7(15) . . . . ?
N3 N4 C13 C10 -1.7(10) . . . . ?
C14 N4 C13 C10 -176.5(9) . . . . ?
C11 C10 C13 O4 -177.8(9) . . . . ?
C8 C10 C13 O4 2.2(16) . . . . ?
C11 C10 C13 N4 2.4(10) . . . . ?
C8 C10 C13 N4 -177.6(8) . . . . ?
C13 N4 C14 C15 165.1(10) . . . . ?
N3 N4 C14 C15 -9.3(13) . . . . ?
C13 N4 C14 C19 -17.4(15) . . . . ?
N3 N4 C14 C19 168.2(9) . . . . ?
C19 C14 C15 C16 1.2(16) . . . . ?
N4 C14 C15 C16 178.7(9) . . . . ?
C14 C15 C16 C17 2.7(16) . . . . ?
C15 C16 C17 C18 -5.6(17) . . . . ?
C16 C17 C18 C19 4.4(17) . . . . ?
C15 C14 C19 C18 -2.4(16) . . . . ?
N4 C14 C19 C18 -179.8(10) . . . . ?
C17 C18 C19 C14 -0.3(16) . . . . ?
Mo2 O8 C20 N5 -6.3(18) . . . . ?
Mo2 O8 C20 C3 177.7(8) . . . . ?
N6 N5 C20 O8 1.0(18) . . . . ?
N6 N5 C20 C3 177.1(9) . . . . ?
C4 C3 C20 O8 -175.7(11) . . . . ?
C2 C3 C20 O8 5.6(17) . . . . ?
C4 C3 C20 N5 8.0(16) . . . . ?
C2 C3 C20 N5 -170.7(11) . . . . ?
N5 N6 C21 C23 178.0(10) . . . . ?
Mo2 N6 C21 C23 -4.2(17) . . . . ?
N5 N6 C21 C22 -3.9(17) . . . . ?
Mo2 N6 C21 C22 173.9(9) . . . . ?
N6 C21 C23 C26 -5(2) . . . . ?
C22 C21 C23 C26 176.8(13) . . . . ?
N6 C21 C23 C24 176.2(13) . . . . ?
C22 C21 C23 C24 -2(2) . . . . ?
N8 N7 C24 C25 -177.4(12) . . . . ?
N8 N7 C24 C23 1.1(14) . . . . ?
C26 C23 C24 N7 -0.3(15) . . . . ?
C21 C23 C24 N7 178.6(13) . . . . ?
C26 C23 C24 C25 177.9(16) . . . . ?
C21 C23 C24 C25 -3(3) . . . . ?
Mo2 O7 C26 N8 -165.4(10) . . . . ?
Mo2 O7 C26 C23 14(2) . . . . ?
C27 N8 C26 O7 3(2) . . . . ?
N7 N8 C26 O7 -179.0(13) . . . . ?
C27 N8 C26 C23 -176.8(12) . . . . ?
N7 N8 C26 C23 1.4(17) . . . . ?
C21 C23 C26 O7 1(3) . . . . ?
C24 C23 C26 O7 179.7(15) . . . . ?
C21 C23 C26 N8 -179.6(12) . . . . ?
C24 C23 C26 N8 -0.6(16) . . . . ?
C26 N8 C27 C32A -10(3) . . . . ?
N7 N8 C27 C32A 171.8(19) . . . . ?
C26 N8 C27 C28A 169(2) . . . . ?
N7 N8 C27 C28A -9(2) . . . . ?
C26 N8 C27 C32B 20(2) . . . . ?
N7 N8 C27 C32B -158.0(15) . . . . ?
C26 N8 C27 C28B -162.8(16) . . . . ?
N7 N8 C27 C28B 19.2(17) . . . . ?
C32A C27 C28A C29A 0.00(4) . . . . ?
C32B C27 C28A C29A -27.1(18) . . . . ?
C28B C27 C28A C29A 95(8) . . . . ?
N8 C27 C28A C29A -179.0(9) . . . . ?
C27 C28A C29A C30 0.00(5) . . . . ?
C28A C27 C32A C31A 0.00(8) . . . . ?
C32B C27 C32A C31A 91(10) . . . . ?
C28B C27 C32A C31A -28(2) . . . . ?
N8 C27 C32A C31A 178.9(10) . . . . ?
C30 C31A C32A C27 0.00(13) . . . . ?
C32A C27 C28B C29B 26(2) . . . . ?
C28A C27 C28B C29B -71(9) . . . . ?
C32B C27 C28B C29B 0.00(3) . . . . ?
N8 C27 C28B C29B -177.2(8) . . . . ?
C27 C28B C29B C30 0.00(3) . . . . ?
C32A C27 C32B C31B -73(10) . . . . ?
C28A C27 C32B C31B 26.3(15) . . . . ?
C28B C27 C32B C31B 0.00(6) . . . . ?
N8 C27 C32B C31B 176.9(9) . . . . ?
C30 C31B C32B C27 0.00(8) . . . . ?
C32A C31A C30 C29A 0.00(11) . . . . ?
C32A C31A C30 C29B 26.7(16) . . . . ?
C32A C31A C30 C31B -103(7) . . . . ?
C28A C29A C30 C31A 0.00(8) . . . . ?
C28A C29A C30 C29B -99(9) . . . . ?
C28A C29A C30 C31B 28(2) . . . . ?
C28B C29B C30 C31A -24.4(19) . . . . ?
C28B C29B C30 C29A 64(8) . . . . ?
C28B C29B C30 C31B 0.00(7) . . . . ?
C32B C31B C30 C31A 62(6) . . . . ?
C32B C31B C30 C29A -24(2) . . . . ?
C32B C31B C30 C29B 0.00(8) . . . . ?
N10 N9 C33 O11 -1.1(13) . . . . ?
N10 N9 C33 C5 -179.3(8) . . . . ?
Mo3 O11 C33 N9 13.2(12) . . . . ?
Mo3 O11 C33 C5 -168.6(6) . . . . ?
C6 C5 C33 N9 -173.8(9) . . . . ?
C4 C5 C33 N9 8.0(13) . . . . ?
C6 C5 C33 O11 7.9(14) . . . . ?
C4 C5 C33 O11 -170.4(8) . . . . ?
N9 N10 C34 C36 -179.6(8) . . . . ?
Mo3 N10 C34 C36 2.7(14) . . . . ?
N9 N10 C34 C35 0.3(13) . . . . ?
Mo3 N10 C34 C35 -177.4(7) . . . . ?
N10 C34 C36 C39 -0.4(15) . . . . ?
C35 C34 C36 C39 179.7(9) . . . . ?
N10 C34 C36 C37 176.3(10) . . . . ?
C35 C34 C36 C37 -3.6(17) . . . . ?
N12 N11 C37 C36 0.8(11) . . . . ?
N12 N11 C37 C38 176.0(8) . . . . ?
C34 C36 C37 N11 -177.6(10) . . . . ?
C39 C36 C37 N11 -0.4(12) . . . . ?
C34 C36 C37 C38 7.9(19) . . . . ?
C39 C36 C37 C38 -174.9(10) . . . . ?
Mo3 O12 C39 N12 -177.2(7) . . . . ?
Mo3 O12 C39 C36 2.5(17) . . . . ?
N11 N12 C39 O12 -179.4(9) . . . . ?
C40 N12 C39 O12 10.4(17) . . . . ?
N11 N12 C39 C36 0.8(12) . . . . ?
C40 N12 C39 C36 -169.4(10) . . . . ?
C34 C36 C39 O12 -2.5(18) . . . . ?
C37 C36 C39 O12 180.0(11) . . . . ?
C34 C36 C39 N12 177.3(9) . . . . ?
C37 C36 C39 N12 -0.3(11) . . . . ?
C39 N12 C40 C45 128.7(11) . . . . ?
N11 N12 C40 C45 -41.1(14) . . . . ?
C39 N12 C40 C41 -51.8(16) . . . . ?
N11 N12 C40 C41 138.4(10) . . . . ?
C45 C40 C41 C42 -0.4(18) . . . . ?
N12 C40 C41 C42 -179.9(11) . . . . ?
C40 C41 C42 C43 1(2) . . . . ?
C41 C42 C43 C44 1(2) . . . . ?
C42 C43 C44 C45 -3(2) . . . . ?
C43 C44 C45 C40 3.3(19) . . . . ?
C41 C40 C45 C44 -1.6(17) . . . . ?
N12 C40 C45 C44 177.9(10) . . . . ?
